data_1503822
loop_
_publ_author_name
'Beye, Garrison E.'
'Goodman, Jonathan M.'
'Ward, Dale E.'

_publ_section_title
;
 Synthetic studies on siphonariid polypropionates: synthesis and
 isomerization of the caloundrin B trioxaadamantane ring system.
;
_journal_issue 6
_journal_name_full 'Organic letters'
_journal_page_first 1373
_journal_page_last 1376
_journal_paper_doi 10.1021/ol900192q
_journal_volume 11
_journal_year 2009
_chemical_formula_moiety 'C14 H20 O4 S2'
_chemical_formula_sum 'C14 H20 O4 S2'
_chemical_formula_weight 316.42
_chemical_name_systematic
; 
 ? 
;
_space_group_IT_number 19
_symmetry_cell_setting orthorhombic
_symmetry_space_group_name_Hall 'P 2ac 2ab'
_symmetry_space_group_name_H-M 'P 21 21 21'
_atom_sites_solution_hydrogens geom
_atom_sites_solution_primary direct
_atom_sites_solution_secondary difmap
_cell_angle_alpha 90.00
_cell_angle_beta 90.00
_cell_angle_gamma 90.00
_cell_formula_units_Z 4
_cell_length_a 8.6297(5)
_cell_length_b 10.2315(4)
_cell_length_c 16.3301(9)
_cell_measurement_reflns_used 1914
_cell_measurement_temperature 173(2)
_cell_measurement_theta_max 27.88
_cell_measurement_theta_min 1.00
_cell_volume 1441.86(13)
_computing_cell_refinement 'HKL DENZO and SCALEPACK, Bruker AXS/Nonius'
_computing_data_collection 'COLLECT, Bruker AXS/Nonius'
_computing_data_reduction 'HKL DENZO and SCALEPACK, Bruker AXS/Nonius'
_computing_molecular_graphics ' Cameron (WinGX v1.70.01 2005), Ortep (SHELXTL-NT v6.14, Bruker AXS)'
_computing_publication_material 'WinGX v1.70.01 2005 (L. J. Farrugia)'
_computing_structure_refinement 'SHELXL-97 (Sheldrick, 1997)'
_computing_structure_solution ' SIR-97 (A. Altomare, G. Cascarano, C. Giacovazzo et al., 1999)'
_diffrn_ambient_temperature 173(2)
_diffrn_measured_fraction_theta_full 0.996
_diffrn_measured_fraction_theta_max 0.996
_diffrn_measurement_device '95mm CCD camera on \k-goniostat'
_diffrn_measurement_device_type 'KappaCCD (BruKer AXS-Nonius, FR540C)'
_diffrn_measurement_method 'CCD rotation images, thick slices'
_diffrn_radiation_monochromator 'horizonally mounted graphite crystal'
_diffrn_radiation_source 'Nonius FR590D, fine-focus sealed tube'
_diffrn_radiation_type MoK\a
_diffrn_radiation_wavelength 0.71073
_diffrn_reflns_av_R_equivalents 0.0000
_diffrn_reflns_av_sigmaI/netI 0.0474
_diffrn_reflns_limit_h_max 11
_diffrn_reflns_limit_h_min -11
_diffrn_reflns_limit_k_max 13
_diffrn_reflns_limit_k_min -13
_diffrn_reflns_limit_l_max 21
_diffrn_reflns_limit_l_min -21
_diffrn_reflns_number 3397
_diffrn_reflns_theta_full 27.85
_diffrn_reflns_theta_max 27.85
_diffrn_reflns_theta_min 3.19
_diffrn_standards_decay_% 'no decay'
_exptl_absorpt_coefficient_mu 0.379
_exptl_absorpt_correction_T_max 0.9280
_exptl_absorpt_correction_T_min 0.9111
_exptl_absorpt_correction_type multi-scan
_exptl_absorpt_process_details 'HKL Scalepack (Otwinowski & Minor 1997)'
_exptl_crystal_colour colourless
_exptl_crystal_density_diffrn 1.458
_exptl_crystal_density_method 'not measured'
_exptl_crystal_description block
_exptl_crystal_F_000 672
_exptl_crystal_size_max 0.25
_exptl_crystal_size_mid 0.25
_exptl_crystal_size_min 0.20
_refine_diff_density_max 0.310
_refine_diff_density_min -0.238
_refine_diff_density_rms 0.055
_refine_ls_abs_structure_details 'Flack H D (1983), Acta Cryst. A39, 876-881; 1329 Friedel pairs '
_refine_ls_abs_structure_Flack -0.04(9)
_refine_ls_extinction_method none
_refine_ls_goodness_of_fit_ref 1.096
_refine_ls_hydrogen_treatment mixed
_refine_ls_matrix_type full
_refine_ls_number_parameters 186
_refine_ls_number_reflns 3397
_refine_ls_number_restraints 0
_refine_ls_restrained_S_all 1.096
_refine_ls_R_factor_all 0.0585
_refine_ls_R_factor_gt 0.0446
_refine_ls_shift/su_max 0.000
_refine_ls_shift/su_mean 0.000
_refine_ls_structure_factor_coef Fsqd
_refine_ls_weighting_details 'calc w=1/[\s^2^(Fo^2^)+(0.0096P)^2^+1.2055P] where P=(Fo^2^+2Fc^2^)/3'
_refine_ls_weighting_scheme calc
_refine_ls_wR_factor_gt 0.0831
_refine_ls_wR_factor_ref 0.0921
_reflns_number_gt 2949
_reflns_number_total 3397
_reflns_threshold_expression >2sigma(I)
_cod_data_source_file ol900192q_si_002.cif
_cod_data_source_block 30
_cod_database_code 1503822

loop_
_symmetry_equiv_pos_as_xyz
'x, y, z'
'-x+1/2, -y, z+1/2'
'x+1/2, -y+1/2, -z'
'-x, y+1/2, -z+1/2'

loop_
_atom_site_label
_atom_site_type_symbol
_atom_site_fract_x
_atom_site_fract_y
_atom_site_fract_z
_atom_site_U_iso_or_equiv
_atom_site_adp_type
_atom_site_occupancy
_atom_site_symmetry_multiplicity
_atom_site_calc_flag
_atom_site_refinement_flags
S1 S 0.72295(9) -0.19175(7) 0.27089(4) 0.03226(17) Uani 1 1 d .
S1" S 0.86128(11) 0.47810(7) 0.11464(6) 0.0441(2) Uani 1 1 d .
O1' O 0.8559(2) 0.05956(16) 0.04491(11) 0.0246(4) Uani 1 1 d .
O1" O 0.9286(2) -0.01150(17) 0.17518(12) 0.0277(4) Uani 1 1 d .
O4 O 0.4499(2) 0.0367(2) 0.16533(12) 0.0298(4) Uani 1 1 d .
H4 H 0.409(5) 0.125(4) 0.178(3) 0.077(14) Uiso 1 1 d .
O4" O 0.6331(2) 0.15658(16) 0.09945(10) 0.0224(4) Uani 1 1 d .
C1' C 0.8487(3) -0.0459(2) 0.10258(16) 0.0240(5) Uani 1 1 d .
C1" C 0.8643(3) 0.1025(2) 0.21430(17) 0.0281(6) Uani 1 1 d .
H1" H 0.9242 0.1220 0.2653 0.034 Uiso 1 1 calc R
C2 C 0.6387(3) -0.1936(2) 0.16962(15) 0.0251(5) Uani 1 1 d .
H2A H 0.6762 -0.2720 0.1402 0.030 Uiso 1 1 calc R
H2B H 0.5248 -0.2012 0.1748 0.030 Uiso 1 1 calc R
C2' C 0.9363(3) -0.1603(3) 0.06639(19) 0.0336(7) Uani 1 1 d .
H2'A H 0.9414 -0.2310 0.1077 0.040 Uiso 1 1 calc R
H2'B H 1.0438 -0.1323 0.0545 0.040 Uiso 1 1 calc R
C2" C 0.8302(4) 0.3482(3) 0.18795(19) 0.0360(7) Uani 1 1 d .
H2"A H 0.8889 0.3675 0.2386 0.043 Uiso 1 1 calc R
H2"B H 0.7188 0.3441 0.2022 0.043 Uiso 1 1 calc R
C3 C 0.6763(3) -0.0725(2) 0.11841(16) 0.0214(5) Uani 1 1 d .
H3 H 0.6254 -0.0841 0.0639 0.026 Uiso 1 1 calc R
C3' C 0.8649(5) -0.2142(3) -0.0113(2) 0.0483(9) Uani 1 1 d .
H3'A H 0.7576 -0.2403 -0.0005 0.058 Uiso 1 1 calc R
H3'B H 0.9244 -0.2903 -0.0297 0.058 Uiso 1 1 calc R
H3'C H 0.8665 -0.1469 -0.0540 0.058 Uiso 1 1 calc R
C3" C 0.8815(3) 0.2168(2) 0.15407(17) 0.0261(6) Uani 1 1 d .
H3" H 0.9935 0.2238 0.1388 0.031 Uiso 1 1 calc R
C4 C 0.6101(3) 0.0505(2) 0.15631(16) 0.0227(5) Uani 1 1 d .
C4" C 0.7910(3) 0.1770(2) 0.07738(16) 0.0231(5) Uani 1 1 d .
C5 C 0.6947(3) 0.0790(2) 0.23633(16) 0.0257(6) Uani 1 1 d .
H5 H 0.6524 0.1628 0.2586 0.031 Uiso 1 1 calc R
C5" C 0.7945(3) 0.2750(2) 0.00830(17) 0.0288(6) Uani 1 1 d .
H5"A H 0.7263 0.2435 -0.0363 0.035 Uiso 1 1 calc R
H5"B H 0.9013 0.2798 -0.0136 0.035 Uiso 1 1 calc R
C6 C 0.6674(4) -0.0278(3) 0.30134(16) 0.0335(6) Uani 1 1 d .
H6A H 0.5560 -0.0284 0.3158 0.040 Uiso 1 1 calc R
H6B H 0.7260 -0.0042 0.3513 0.040 Uiso 1 1 calc R
C6" C 0.7433(4) 0.4115(3) 0.0328(2) 0.0367(7) Uani 1 1 d .
H6"A H 0.6338 0.4086 0.0508 0.044 Uiso 1 1 calc R
H6"B H 0.7496 0.4698 -0.0154 0.044 Uiso 1 1 calc R

loop_
_atom_site_aniso_label
_atom_site_aniso_U_11
_atom_site_aniso_U_22
_atom_site_aniso_U_33
_atom_site_aniso_U_23
_atom_site_aniso_U_13
_atom_site_aniso_U_12
S1 0.0361(4) 0.0304(3) 0.0303(3) 0.0075(3) -0.0023(3) -0.0028(3)
S1" 0.0543(5) 0.0189(3) 0.0592(5) 0.0012(3) -0.0124(4) -0.0050(4)
O1' 0.0266(9) 0.0167(8) 0.0305(9) 0.0034(7) 0.0072(8) 0.0031(8)
O1" 0.0225(9) 0.0231(9) 0.0377(11) 0.0051(8) -0.0038(8) 0.0022(8)
O4 0.0181(9) 0.0323(11) 0.0389(11) 0.0002(9) 0.0054(8) -0.0006(8)
O4" 0.0186(8) 0.0218(8) 0.0269(9) 0.0008(7) -0.0005(8) 0.0006(7)
C1' 0.0217(12) 0.0194(12) 0.0310(14) 0.0026(10) 0.0058(11) 0.0011(10)
C1" 0.0268(14) 0.0246(12) 0.0328(15) -0.0006(11) -0.0088(12) -0.0032(11)
C2 0.0257(13) 0.0227(11) 0.0270(12) 0.0015(10) 0.0033(11) -0.0039(11)
C2' 0.0311(15) 0.0218(13) 0.0480(19) 0.0033(13) 0.0168(14) 0.0046(11)
C2" 0.0404(17) 0.0243(13) 0.0434(17) -0.0041(12) -0.0111(14) -0.0010(12)
C3 0.0229(13) 0.0191(11) 0.0222(12) -0.0005(10) -0.0006(10) 0.0000(9)
C3' 0.071(2) 0.0331(16) 0.0411(17) -0.0055(14) 0.0207(18) 0.0144(18)
C3" 0.0222(13) 0.0185(11) 0.0375(15) 0.0022(11) -0.0062(11) -0.0005(10)
C4 0.0190(12) 0.0239(12) 0.0251(13) -0.0002(10) 0.0037(10) 0.0008(10)
C4" 0.0185(11) 0.0206(11) 0.0300(13) 0.0011(10) 0.0029(11) 0.0016(10)
C5 0.0313(15) 0.0218(12) 0.0240(13) -0.0045(11) -0.0006(12) -0.0012(11)
C5" 0.0299(14) 0.0238(13) 0.0327(14) 0.0062(11) 0.0009(12) -0.0005(12)
C6 0.0411(17) 0.0351(14) 0.0242(13) -0.0025(12) 0.0016(12) -0.0023(13)
C6" 0.0397(19) 0.0239(13) 0.0466(18) 0.0071(12) -0.0043(14) 0.0026(13)

loop_
_atom_type_symbol
_atom_type_description
_atom_type_scat_dispersion_real
_atom_type_scat_dispersion_imag
_atom_type_scat_source
C C 0.0033 0.0016 'International Tables Vol C Tables 4.2.6.8 and 6.1.1.4'
H H 0.0000 0.0000 'International Tables Vol C Tables 4.2.6.8 and 6.1.1.4'
O O 0.0106 0.0060 'International Tables Vol C Tables 4.2.6.8 and 6.1.1.4'
S S 0.1246 0.1234 'International Tables Vol C Tables 4.2.6.8 and 6.1.1.4'

loop_
_geom_angle_atom_site_label_1
_geom_angle_atom_site_label_2
_geom_angle_atom_site_label_3
_geom_angle
C2 S1 C6 98.87(12)
C2" S1" C6" 97.37(13)
C4" O1' C1' 111.86(18)
C1' O1" C1" 112.61(19)
C4 O4 H4 106(3)
C4" O4" C4 113.86(18)
O1" C1' O1' 110.03(19)
O1" C1' C2' 106.0(2)
O1' C1' C2' 107.7(2)
O1" C1' C3 112.0(2)
O1' C1' C3 106.6(2)
C2' C1' C3 114.4(2)
O1" C1" C5 110.3(2)
O1" C1" C3" 107.2(2)
C5 C1" C3" 111.3(2)
O1" C1" H1" 109.3
C5 C1" H1" 109.3
C3" C1" H1" 109.3
C3 C2 S1 113.99(18)
C3 C2 H2A 108.8
S1 C2 H2A 108.8
C3 C2 H2B 108.8
S1 C2 H2B 108.8
H2A C2 H2B 107.7
C1' C2' C3' 113.9(3)
C1' C2' H2'A 108.8
C3' C2' H2'A 108.8
C1' C2' H2'B 108.8
C3' C2' H2'B 108.8
H2'A C2' H2'B 107.7
C3" C2" S1" 111.5(2)
C3" C2" H2"A 109.3
S1" C2" H2"A 109.3
C3" C2" H2"B 109.3
S1" C2" H2"B 109.3
H2"A C2" H2"B 108.0
C4 C3 C2 111.7(2)
C4 C3 C1' 106.71(19)
C2 C3 C1' 116.2(2)
C4 C3 H3 107.3
C2 C3 H3 107.3
C1' C3 H3 107.3
C2' C3' H3'A 109.5
C2' C3' H3'B 109.5
H3'A C3' H3'B 109.5
C2' C3' H3'C 109.5
H3'A C3' H3'C 109.5
H3'B C3' H3'C 109.5
C2" C3" C4" 112.6(2)
C2" C3" C1" 114.4(2)
C4" C3" C1" 105.8(2)
C2" C3" H3" 108.0
C4" C3" H3" 108.0
C1" C3" H3" 108.0
O4 C4 O4" 106.3(2)
O4 C4 C3 109.4(2)
O4" C4 C3 108.07(19)
O4 C4 C5 113.7(2)
O4" C4 C5 110.0(2)
C3 C4 C5 109.2(2)
O4" C4" O1' 110.22(19)
O4" C4" C5" 107.7(2)
O1' C4" C5" 105.9(2)
O4" C4" C3" 108.7(2)
O1' C4" C3" 109.1(2)
C5" C4" C3" 115.1(2)
C4 C5 C1" 106.7(2)
C4 C5 C6 112.4(2)
C1" C5 C6 114.8(2)
C4 C5 H5 107.5
C1" C5 H5 107.5
C6 C5 H5 107.5
C4" C5" C6" 114.1(2)
C4" C5" H5"A 108.7
C6" C5" H5"A 108.7
C4" C5" H5"B 108.7
C6" C5" H5"B 108.7
H5"A C5" H5"B 107.6
C5 C6 S1 115.25(19)
C5 C6 H6A 108.5
S1 C6 H6A 108.5
C5 C6 H6B 108.5
S1 C6 H6B 108.5
H6A C6 H6B 107.5
C5" C6" S1" 112.1(2)
C5" C6" H6"A 109.2
S1" C6" H6"A 109.2
C5" C6" H6"B 109.2
S1" C6" H6"B 109.2
H6"A C6" H6"B 107.9

loop_
_geom_bond_atom_site_label_1
_geom_bond_atom_site_label_2
_geom_bond_distance
S1 C2 1.807(3)
S1 C6 1.814(3)
S1" C2" 1.808(3)
S1" C6" 1.813(3)
O1' C4" 1.427(3)
O1' C1' 1.433(3)
O1" C1' 1.416(3)
O1" C1" 1.441(3)
O4 C4 1.397(3)
O4 H4 0.99(4)
O4" C4" 1.425(3)
O4" C4 1.442(3)
C1' C2' 1.514(3)
C1' C3 1.534(3)
C1" C5 1.526(4)
C1" C3" 1.535(4)
C1" H1" 1.0000
C2 C3 1.530(3)
C2 H2A 0.9900
C2 H2B 0.9900
C2' C3' 1.515(5)
C2' H2'A 0.9900
C2' H2'B 0.9900
C2" C3" 1.521(3)
C2" H2"A 0.9900
C2" H2"B 0.9900
C3 C4 1.514(3)
C3 H3 1.0000
C3' H3'A 0.9800
C3' H3'B 0.9800
C3' H3'C 0.9800
C3" C4" 1.531(4)
C3" H3" 1.0000
C4 C5 1.525(4)
C4" C5" 1.510(4)
C5 C6 1.542(4)
C5 H5 1.0000
C5" C6" 1.518(4)
C5" H5"A 0.9900
C5" H5"B 0.9900
C6 H6A 0.9900
C6 H6B 0.9900
C6" H6"A 0.9900
C6" H6"B 0.9900

loop_
_geom_torsion_atom_site_label_1
_geom_torsion_atom_site_label_2
_geom_torsion_atom_site_label_3
_geom_torsion_atom_site_label_4
_geom_torsion
C1" O1" C1' O1' 60.1(3)
C1" O1" C1' C2' 176.2(2)
C1" O1" C1' C3 -58.4(3)
C4" O1' C1' O1" -58.4(3)
C4" O1' C1' C2' -173.5(2)
C4" O1' C1' C3 63.3(3)
C1' O1" C1" C5 59.3(3)
C1' O1" C1" C3" -62.0(3)
C6 S1 C2 C3 47.9(2)
O1" C1' C2' C3' 178.3(2)
O1' C1' C2' C3' -64.0(3)
C3 C1' C2' C3' 54.3(3)
C6" S1" C2" C3" 58.4(2)
S1 C2 C3 C4 -63.3(3)
S1 C2 C3 C1' 59.4(3)
O1" C1' C3 C4 57.8(2)
O1' C1' C3 C4 -62.6(3)
C2' C1' C3 C4 178.5(2)
O1" C1' C3 C2 -67.4(3)
O1' C1' C3 C2 172.13(19)
C2' C1' C3 C2 53.2(3)
S1" C2" C3" C4" -61.4(3)
S1" C2" C3" C1" 177.78(19)
O1" C1" C3" C2" -175.6(2)
C5 C1" C3" C2" 63.7(3)
O1" C1" C3" C4" 59.9(3)
C5 C1" C3" C4" -60.8(3)
C4" O4" C4 O4 -174.76(19)
C4" O4" C4 C3 -57.4(3)
C4" O4" C4 C5 61.7(3)
C2 C3 C4 O4 -57.4(3)
C1' C3 C4 O4 174.6(2)
C2 C3 C4 O4" -172.7(2)
C1' C3 C4 O4" 59.3(3)
C2 C3 C4 C5 67.7(3)
C1' C3 C4 C5 -60.3(3)
C4 O4" C4" O1' 56.0(3)
C4 O4" C4" C5" 171.10(19)
C4 O4" C4" C3" -63.6(2)
C1' O1' C4" O4" -59.2(3)
C1' O1' C4" C5" -175.5(2)
C1' O1' C4" C3" 60.1(3)
C2" C3" C4" O4" -65.4(3)
C1" C3" C4" O4" 60.2(3)
C2" C3" C4" O1' 174.4(2)
C1" C3" C4" O1' -60.0(3)
C2" C3" C4" C5" 55.5(3)
C1" C3" C4" C5" -178.9(2)
O4 C4 C5 C1" -175.3(2)
O4" C4 C5 C1" -56.3(2)
C3 C4 C5 C1" 62.2(2)
O4 C4 C5 C6 58.0(3)
O4" C4 C5 C6 177.0(2)
C3 C4 C5 C6 -64.6(3)
O1" C1" C5 C4 -59.9(3)
C3" C1" C5 C4 58.9(3)
O1" C1" C5 C6 65.3(3)
C3" C1" C5 C6 -175.9(2)
O4" C4" C5" C6" 67.3(3)
O1' C4" C5" C6" -174.7(2)
C3" C4" C5" C6" -54.1(3)
C4 C5 C6 S1 57.6(3)
C1" C5 C6 S1 -64.6(3)
C2 S1 C6 C5 -45.4(2)
C4" C5" C6" S1" 58.4(3)
C2" S1" C6" C5" -56.6(2)
